data_4036618
loop_
_publ_author_name
'Chang, Ee Ling'
'Bolte, Benoit'
'Lan, Ping'
'Willis, Anthony C.'
'Banwell, Martin G.'

_publ_section_title
;
 Chemoenzymatic Total Syntheses of the Enantiomers of the Protoilludanes
 8-Deoxydihydrotsugicoline and Radudiol.
;
_journal_issue 5
_journal_name_full 'The Journal of organic chemistry'
_journal_page_first 2078
_journal_page_last 2086
_journal_paper_doi 10.1021/acs.joc.6b00043
_journal_volume 81
_journal_year 2016
_chemical_absolute_configuration syn
_chemical_compound_source local
_chemical_formula_moiety 'C15 H26 O2'
_chemical_formula_sum 'C15 H26 O2'
_chemical_formula_weight 238.37
_space_group_IT_number 170
_space_group_name_Hall 'P 65'
_space_group_name_H-M_alt 'P 65'
_symmetry_cell_setting hexagonal
_symmetry_space_group_name_Hall 'P 65'
_symmetry_space_group_name_H-M 'P 65'
_atom_sites_solution_hydrogens geom
_atom_sites_solution_primary direct
_audit_creation_date 15-11-10
_audit_creation_method CRYSTALS_ver_14.40
_audit_update_record
;
2015-11-11 - Report on C15 H26 O2
            by Anthony C. Willis
            for   Benoit Bolte and Martin Banwell

2015-11-11 - passes checkcif tests with minor warnings

2015-12-11 # Formatted by publCIF
;
_cell_angle_alpha 90
_cell_angle_beta 90
_cell_angle_gamma 120
_cell_formula_units_Z 6
_cell_length_a 21.353(3)
_cell_length_b 21.353(3)
_cell_length_c 5.8048(10)
_cell_measurement_reflns_used 1193
_cell_measurement_temperature 150
_cell_measurement_theta_max 45
_cell_measurement_theta_min 6
_cell_volume 2292.1(6)
_computing_cell_refinement 'CrysAlisPro (Agilent Technologies, 2015)'
_computing_data_collection
;
CrysAlisPro, Agilent Technologies,
Version 1.171.37.35h (release 09-02-2015 CrysAlis171 .NET)
(compiled Feb 9 2015,16:26:32)
;
_computing_data_reduction 'CrysAlisPro (Agilent Technologies, 2015)'
_computing_molecular_graphics 'PLATON (Spek, 2008)'
_computing_publication_material 'CRYSTALS (Betteridge et al., 2003)'
_computing_structure_refinement
;
CRYSTALS (Betteridge et al., 2003),
PLATON (Spek, 2008)
;
_computing_structure_solution 'SIR92 (Altomare et al., 1994)'
_diffrn_ambient_temperature 150
_diffrn_measured_fraction_theta_full 0.90
_diffrn_measured_fraction_theta_max 0.898
_diffrn_measurement_device Area
_diffrn_measurement_device_type 'SuperNova, Dual, Cu at zero, EosS2'
_diffrn_measurement_method \w
_diffrn_radiation_monochromator mirror
_diffrn_radiation_source 'Supernova (Cu) X-ray Source'
_diffrn_radiation_type 'Cu K\a'
_diffrn_radiation_wavelength 1.54184
_diffrn_reflns_av_R_equivalents 0.176
_diffrn_reflns_limit_h_max 26
_diffrn_reflns_limit_h_min -24
_diffrn_reflns_limit_k_max 26
_diffrn_reflns_limit_k_min -25
_diffrn_reflns_limit_l_max 6
_diffrn_reflns_limit_l_min -5
_diffrn_reflns_number 12120
_diffrn_reflns_theta_full 70
_diffrn_reflns_theta_max 71.646
_diffrn_reflns_theta_min 4.141
_diffrn_standards_number 0
_exptl_absorpt_coefficient_mu 0.517
_exptl_absorpt_correction_T_max 0.99
_exptl_absorpt_correction_T_min 0.93
_exptl_absorpt_correction_type multi-scan
_exptl_absorpt_process_details
;
CrysAlisPro, Agilent Technologies,
Version 1.171.37.35h (release 09-02-2015 CrysAlis171 .NET)
(compiled Feb 9 2015,16:26:32)
Empirical absorption correction using spherical harmonics,
 implemented in SCALE3 ABSPACK scaling algorithm.
;
_exptl_crystal_colour colourless
_exptl_crystal_density_diffrn 1.036
_exptl_crystal_density_method 'not measured'
_exptl_crystal_description needle
_exptl_crystal_F_000 792
_exptl_crystal_size_max 0.263
_exptl_crystal_size_mid 0.031
_exptl_crystal_size_min 0.019
_platon_squeeze_details
;
See _refine_special_details                                                  

;
_refine_diff_density_max 0.35
_refine_diff_density_min -0.42
_refine_ls_abs_structure_details
;
The enantiomer has been assigned by reference to an unchanging chiral
centre in the synthetic procedure.
;
_refine_ls_extinction_method None
_refine_ls_goodness_of_fit_ref 1.0243
_refine_ls_hydrogen_treatment constr
_refine_ls_matrix_type full
_refine_ls_number_parameters 154
_refine_ls_number_reflns 1482
_refine_ls_number_restraints 1
_refine_ls_R_factor_all 0.1028
_refine_ls_R_factor_gt 0.0812
_refine_ls_shift/su_max 0.0097642
_refine_ls_shift/su_mean 0.0022202
_refine_ls_structure_factor_coef Fsqd
_refine_ls_weighting_details
;
 Method= Modified Sheldrick 
 w=1/[\s^2^(F^2^) + ( 0.08P)^2^ + 1.36P] 
 ,where P=(max(Fo^2^,0) + 2Fc^2^)/3 
;
_refine_ls_weighting_scheme calc
_refine_ls_wR_factor_all 0.1901
_refine_ls_wR_factor_gt 0.1771
_refine_ls_wR_factor_ref 0.1901
_reflns_limit_h_max 0
_reflns_limit_h_min -22
_reflns_limit_k_max 26
_reflns_limit_k_min 1
_reflns_limit_l_max 6
_reflns_limit_l_min 0
_reflns_number_gt 1113
_reflns_number_total 1483
_reflns_threshold_expression I>2.0\s(I)
_oxford_diffrn_Wilson_B_factor 2.38
_oxford_diffrn_Wilson_scale 0.05
_oxford_refine_ls_r_factor_ref 0.1028
_oxford_refine_ls_scale 4.6(2)
_oxford_reflns_number_all 1482
_oxford_reflns_threshold_expression_ref I>-10.0\s(I)
_oxford_structure_analysis_title 'Z:\ban1553SN\Tony_ban1553SN_data At 14:16 on'
_cod_data_source_file jo6b00043_si_008.cif
_cod_data_source_block radudiolent_2
_cod_original_sg_symbol_Hall 'P 65 '
_cod_original_sg_symbol_H-M 'P 65 '
_cod_database_code 4036618

loop_
_symmetry_equiv_pos_as_xyz
x,y,z
x-y,x,z+5/6
-y,x-y,z+2/3
-x,-y,z+1/2
-x+y,-x,z+1/3
y,-x+y,z+1/6

loop_
_atom_site_label
_atom_site_type_symbol
_atom_site_fract_x
_atom_site_fract_y
_atom_site_fract_z
_atom_site_U_iso_or_equiv
_atom_site_occupancy
_atom_site_adp_type
_atom_site_refinement_flags_posn
O1 O 0.5284(2) 0.5267(2) 0.4920(12) 0.0551 1.0000 Uani .
O2 O 0.6995(2) 0.38966(18) 0.1635(9) 0.0362 1.0000 Uani .
C1 C 0.6462(3) 0.6005(3) 0.3339(13) 0.0317 1.0000 Uani .
C2 C 0.5984(3) 0.5332(3) 0.4745(14) 0.0348 1.0000 Uani .
C3 C 0.5949(3) 0.4660(3) 0.3712(13) 0.0327 1.0000 Uani .
C4 C 0.6712(3) 0.4767(3) 0.3790(13) 0.0284 1.0000 Uani .
C5 C 0.7017(3) 0.4569(3) 0.1688(13) 0.0296 1.0000 Uani .
C6 C 0.7749(3) 0.5241(3) 0.2143(12) 0.0302 1.0000 Uani .
C7 C 0.7367(3) 0.5549(3) 0.3650(13) 0.0273 1.0000 Uani .
C8 C 0.7137(3) 0.6016(3) 0.2277(11) 0.0238 1.0000 Uani .
C9 C 0.7706(3) 0.6830(3) 0.2047(14) 0.0333 1.0000 Uani .
C10 C 0.7373(3) 0.7277(3) 0.2967(13) 0.0315 1.0000 Uani .
C11 C 0.6761(3) 0.6742(3) 0.4555(13) 0.0369 1.0000 Uani .
C12 C 0.7747(3) 0.5877(3) 0.5902(12) 0.0358 1.0000 Uani .
C13 C 0.7930(3) 0.7940(3) 0.4331(15) 0.0546 1.0000 Uani .
C14 C 0.7079(4) 0.7523(3) 0.1014(14) 0.0457 1.0000 Uani .
C15 C 0.5397(3) 0.3963(3) 0.4846(18) 0.0541 1.0000 Uani .
H2 H 0.6611 0.3555 0.0347 0.0500 1.0000 Uiso R
H3 H 0.5082 0.5127 0.3651 0.0713 0.5000 Uiso R
H4 H 0.5124 0.5129 0.6238 0.0713 0.5000 Uiso R
H11 H 0.6176 0.6001 0.2061 0.0361 1.0000 Uiso R
H21 H 0.6178 0.5390 0.6250 0.0396 1.0000 Uiso R
H31 H 0.5821 0.4637 0.2163 0.0383 1.0000 Uiso R
H41 H 0.6764 0.4531 0.5172 0.0339 1.0000 Uiso R
H51 H 0.6816 0.4629 0.0347 0.0352 1.0000 Uiso R
H61 H 0.8078 0.5143 0.3003 0.0366 1.0000 Uiso R
H62 H 0.7976 0.5514 0.0851 0.0366 1.0000 Uiso R
H81 H 0.7017 0.5814 0.0801 0.0282 1.0000 Uiso R
H91 H 0.8131 0.6934 0.2881 0.0389 1.0000 Uiso R
H92 H 0.7825 0.6926 0.0450 0.0389 1.0000 Uiso R
H111 H 0.6933 0.6724 0.6045 0.0424 1.0000 Uiso R
H112 H 0.6384 0.6860 0.4697 0.0424 1.0000 Uiso R
H121 H 0.8140 0.6344 0.5684 0.0439 1.0000 Uiso R
H122 H 0.7931 0.5578 0.6567 0.0439 1.0000 Uiso R
H123 H 0.7417 0.5884 0.6990 0.0439 1.0000 Uiso R
H131 H 0.7729 0.8220 0.4881 0.0660 1.0000 Uiso R
H132 H 0.8342 0.8249 0.3372 0.0660 1.0000 Uiso R
H133 H 0.8109 0.7794 0.5618 0.0660 1.0000 Uiso R
H141 H 0.6885 0.7805 0.1659 0.0534 1.0000 Uiso R
H142 H 0.7455 0.7815 -0.0022 0.0534 1.0000 Uiso R
H143 H 0.6710 0.7118 0.0259 0.0534 1.0000 Uiso R
H151 H 0.5407 0.3567 0.4149 0.0614 1.0000 Uiso R
H152 H 0.5511 0.3976 0.6453 0.0614 1.0000 Uiso R
H153 H 0.4931 0.3908 0.4700 0.0614 1.0000 Uiso R

loop_
_atom_site_aniso_label
_atom_site_aniso_U_11
_atom_site_aniso_U_22
_atom_site_aniso_U_33
_atom_site_aniso_U_23
_atom_site_aniso_U_13
_atom_site_aniso_U_12
O1 0.029(2) 0.051(3) 0.090(5) 0.013(3) 0.018(3) 0.024(2)
O2 0.043(2) 0.0225(18) 0.044(3) -0.005(2) -0.012(2) 0.0172(17)
C1 0.029(3) 0.028(3) 0.043(5) 0.000(3) -0.006(3) 0.017(2)
C2 0.021(2) 0.034(3) 0.052(6) 0.008(3) 0.008(3) 0.015(2)
C3 0.023(3) 0.025(3) 0.049(6) -0.007(3) -0.008(3) 0.011(2)
C4 0.027(3) 0.021(2) 0.035(5) 0.009(3) 0.002(3) 0.011(2)
C5 0.033(3) 0.024(3) 0.033(5) 0.000(3) -0.004(3) 0.015(2)
C6 0.027(3) 0.025(3) 0.038(5) 0.003(3) 0.000(3) 0.013(2)
C7 0.025(3) 0.026(3) 0.031(5) -0.010(3) -0.008(3) 0.013(2)
C8 0.023(2) 0.023(2) 0.025(4) -0.004(3) -0.001(3) 0.011(2)
C9 0.034(3) 0.026(3) 0.041(5) 0.006(3) 0.007(3) 0.016(2)
C10 0.030(3) 0.029(3) 0.037(5) 0.000(3) 0.000(3) 0.015(2)
C11 0.038(3) 0.033(3) 0.048(6) -0.001(3) 0.002(3) 0.024(3)
C12 0.040(3) 0.041(3) 0.030(5) -0.001(3) 0.000(3) 0.023(3)
C13 0.046(4) 0.039(3) 0.072(8) -0.014(4) 0.001(4) 0.016(3)
C14 0.058(4) 0.037(3) 0.050(6) 0.000(3) 0.006(4) 0.030(3)
C15 0.031(3) 0.032(3) 0.095(7) 0.008(4) 0.010(4) 0.013(3)

loop_
_atom_type_symbol
_atom_type_scat_dispersion_real
_atom_type_scat_dispersion_imag
_atom_type_scat_Cromer_Mann_a1
_atom_type_scat_Cromer_Mann_b1
_atom_type_scat_Cromer_Mann_a2
_atom_type_scat_Cromer_Mann_b2
_atom_type_scat_Cromer_Mann_a3
_atom_type_scat_Cromer_Mann_b3
_atom_type_scat_Cromer_Mann_a4
_atom_type_scat_Cromer_Mann_b4
_atom_type_scat_Cromer_Mann_c
_atom_type_scat_source
C 0.0181 0.0091 2.3100 20.8439 1.0200 10.2075 1.5886 0.5687 0.8650 51.6512 0.2156 'International Tables Vol C 4.2.6.8 and 6.1.1.4'
H 0.0000 0.0000 0.4930 10.5109 0.3229 26.1257 0.1402 3.1424 0.0408 57.7998 0.0030 'International Tables Vol C 4.2.6.8 and 6.1.1.4'
O 0.0492 0.0322 3.0485 13.2771 2.2868 5.7011 1.5463 0.3239 0.8670 32.9089 0.2508 'International Tables Vol C 4.2.6.8 and 6.1.1.4'

loop_
_geom_angle_atom_site_label_1
_geom_angle_atom_site_label_2
_geom_angle_atom_site_label_3
_geom_angle
_geom_angle_publ_flag
C2 O1 H3 107.5 no
C2 O1 H4 108.9 no
H3 O1 H4 130.0 no
C5 O2 H2 109.3 no
C2 C1 C8 113.9(4) yes
C2 C1 C11 117.3(6) yes
C8 C1 C11 105.0(4) yes
C2 C1 H11 106.4 no
C8 C1 H11 106.0 no
C11 C1 H11 107.5 no
C1 C2 O1 107.7(5) yes
C1 C2 C3 111.9(6) yes
O1 C2 C3 112.3(5) yes
C1 C2 H21 109.2 no
O1 C2 H21 108.2 no
C3 C2 H21 107.5 no
C2 C3 C4 107.5(4) yes
C2 C3 C15 113.7(6) yes
C4 C3 C15 112.5(5) yes
C2 C3 H31 107.7 no
C4 C3 H31 107.4 no
C15 C3 H31 107.7 no
C3 C4 C5 120.1(6) yes
C3 C4 C7 118.5(4) yes
C5 C4 C7 88.7(4) yes
C3 C4 H41 109.5 no
C5 C4 H41 109.6 no
C7 C4 H41 108.8 no
C4 C5 O2 119.5(5) yes
C4 C5 C6 88.8(5) yes
O2 C5 C6 117.3(4) yes
C4 C5 H51 109.7 no
O2 C5 H51 109.9 no
C6 C5 H51 110.0 no
C5 C6 C7 89.3(4) yes
C5 C6 H61 113.5 no
C7 C6 H61 113.3 no
C5 C6 H62 114.8 no
C7 C6 H62 114.4 no
H61 C6 H62 110.3 no
C6 C7 C4 87.4(4) yes
C6 C7 C8 112.9(6) yes
C4 C7 C8 108.5(4) yes
C6 C7 C12 114.2(5) yes
C4 C7 C12 116.0(6) yes
C8 C7 C12 114.8(4) yes
C7 C8 C1 112.2(5) yes
C7 C8 C9 116.5(4) yes
C1 C8 C9 104.6(4) yes
C7 C8 H81 106.1 no
C1 C8 H81 108.6 no
C9 C8 H81 108.6 no
C8 C9 C10 108.6(4) yes
C8 C9 H91 109.9 no
C10 C9 H91 111.1 no
C8 C9 H92 107.4 no
C10 C9 H92 110.9 no
H91 C9 H92 109.0 no
C9 C10 C11 103.3(4) yes
C9 C10 C13 111.3(5) yes
C11 C10 C13 110.8(6) yes
C9 C10 C14 110.8(6) yes
C11 C10 C14 111.2(5) yes
C13 C10 C14 109.4(5) yes
C10 C11 C1 104.4(5) yes
C10 C11 H111 112.0 no
C1 C11 H111 110.4 no
C10 C11 H112 111.6 no
C1 C11 H112 109.6 no
H111 C11 H112 108.9 no
C7 C12 H121 111.3 no
C7 C12 H122 109.6 no
H121 C12 H122 108.0 no
C7 C12 H123 110.5 no
H121 C12 H123 110.5 no
H122 C12 H123 106.8 no
C10 C13 H131 111.5 no
C10 C13 H132 110.7 no
H131 C13 H132 107.8 no
C10 C13 H133 110.8 no
H131 C13 H133 108.7 no
H132 C13 H133 107.2 no
C10 C14 H141 108.0 no
C10 C14 H142 110.0 no
H141 C14 H142 108.9 no
C10 C14 H143 109.4 no
H141 C14 H143 109.5 no
H142 C14 H143 110.8 no
C3 C15 H151 109.7 no
C3 C15 H152 109.4 no
H151 C15 H152 108.7 no
C3 C15 H153 109.8 no
H151 C15 H153 110.1 no
H152 C15 H153 109.1 no

loop_
_geom_bond_atom_site_label_1
_geom_bond_atom_site_label_2
_geom_bond_distance
_geom_bond_publ_flag
O1 C2 1.434(6) yes
O1 H3 0.830 no
O1 H4 0.830 no
O2 C5 1.412(6) yes
O2 H2 1.078 no
C1 C2 1.520(8) yes
C1 C8 1.557(7) yes
C1 C11 1.541(8) yes
C1 H11 0.959 no
C2 C3 1.522(8) yes
C2 H21 0.948 no
C3 C4 1.527(7) yes
C3 C15 1.512(9) yes
C3 H31 0.933 no
C4 C5 1.539(9) yes
C4 C7 1.555(7) yes
C4 H41 0.982 no
C5 C6 1.527(7) yes
C5 H51 0.929 no
C6 C7 1.550(8) yes
C6 H61 0.966 no
C6 H62 0.925 no
C7 C8 1.535(8) yes
C7 C12 1.513(9) yes
C8 C9 1.550(7) yes
C8 H81 0.936 no
C9 C10 1.545(7) yes
C9 H91 0.950 no
C9 H92 0.956 no
C10 C11 1.540(9) yes
C10 C13 1.536(8) yes
C10 C14 1.512(10) yes
C11 H111 0.948 no
C11 H112 0.959 no
C12 H121 0.937 no
C12 H122 0.980 no
C12 H123 0.952 no
C13 H131 0.950 no
C13 H132 0.969 no
C13 H133 0.959 no
C14 H141 0.961 no
C14 H142 0.946 no
C14 H143 0.939 no
C15 H151 0.948 no
C15 H152 0.961 no
C15 H153 0.944 no

loop_
_geom_contact_atom_site_label_1
_geom_contact_atom_site_label_2
_geom_contact_distance
_geom_contact_site_symmetry_2
_geom_contact_publ_flag
O1 O1 3.132(9) 4_664 no
O1 O1 3.132(9) 4_665 no
O2 O2 2.651(7) 5_665 no
O2 O2 2.651(7) 3_654 no
O2 C5 3.377(9) 5_665 no
C2 C12 3.405(10) . no
C6 C15 3.545(12) 5_664 no
C11 C12 3.514(10) . no

loop_
_geom_hbond_atom_site_label_D
_geom_hbond_atom_site_label_H
_geom_hbond_atom_site_label_A
_geom_hbond_site_symmetry_A
_geom_hbond_angle_DHA
_geom_hbond_distance_DH
_geom_hbond_distance_HA
_geom_hbond_distance_DA
_geom_hbond_publ_flag
O2 H2 O2 3_654 175 1.08 1.58 2.651(10) yes
O1 H3 O1 4_664 169 0.83 2.31 3.132(10) yes
O1 H4 O1 4_665 178 0.83 2.30 3.132(10) yes

loop_
_geom_torsion_atom_site_label_1
_geom_torsion_atom_site_label_2
_geom_torsion_atom_site_label_3
_geom_torsion_atom_site_label_4
_geom_torsion
_geom_torsion_publ_flag
C8 C1 C2 O1 -160.0(6) no
C8 C1 C2 C3 -36.1(8) no
C11 C1 C2 O1 76.8(8) no
C11 C1 C2 C3 -159.3(6) no
C2 C1 C8 C7 -25.2(8) no
C2 C1 C8 C9 -152.5(6) no
C11 C1 C8 C7 104.5(6) no
C11 C1 C8 C9 -22.8(7) no
C2 C1 C11 C10 164.6(6) no
C8 C1 C11 C10 36.9(7) no
O1 C2 C3 C4 -175.6(6) no
O1 C2 C3 C15 -50.3(9) no
C1 C2 C3 C4 63.1(8) no
C1 C2 C3 C15 -171.6(6) no
C2 C3 C4 C5 -135.9(6) no
C2 C3 C4 C7 -29.4(9) no
C15 C3 C4 C5 98.1(8) no
C15 C3 C4 C7 -155.4(7) no
C3 C4 C5 O2 -98.3(7) no
C3 C4 C5 C6 140.8(6) no
C7 C4 C5 O2 139.0(6) no
C7 C4 C5 C6 18.1(5) no
C3 C4 C7 C6 -141.8(7) no
C3 C4 C7 C8 -28.4(9) no
C3 C4 C7 C12 102.4(8) no
C5 C4 C7 C6 -17.8(5) no
C5 C4 C7 C8 95.5(6) no
C5 C4 C7 C12 -133.6(6) no
O2 C5 C6 C7 -141.1(6) no
C4 C5 C6 C7 -18.2(5) no
C5 C6 C7 C4 18.0(5) no
C5 C6 C7 C8 -91.0(6) no
C5 C6 C7 C12 135.4(5) no
C4 C7 C8 C1 56.4(7) no
C4 C7 C8 C9 177.0(6) no
C6 C7 C8 C1 151.6(5) no
C6 C7 C8 C9 -87.9(7) no
C12 C7 C8 C1 -75.1(7) no
C12 C7 C8 C9 45.4(8) no
C1 C8 C9 C10 0.5(7) no
C7 C8 C9 C10 -124.1(7) no
C8 C9 C10 C11 21.9(7) no
C8 C9 C10 C13 140.8(6) no
C8 C9 C10 C14 -97.3(6) no
C9 C10 C11 C1 -35.9(7) no
C13 C10 C11 C1 -155.3(6) no
C14 C10 C11 C1 83.0(6) no

loop_
_platon_squeeze_void_nr
_platon_squeeze_void_average_x
_platon_squeeze_void_average_y
_platon_squeeze_void_average_z
_platon_squeeze_void_volume
_platon_squeeze_void_count_electrons
_platon_squeeze_void_content
1 0.000 0.000 -0.027 235 38 ' '
